data_2203845
loop_
_publ_author_name
'Lisette Hern\'andez'
'Soraya Taboada'
'Lindora D'Ornelas'
'Teresa Gonz\'alez'
'Reinaldo Atencio'

_publ_section_title
;
 (3,5-Dimethylpyrazole)[hydridotris(3,5-dimethylpyrazol-1-yl)borate]lithium
 3,5-dimethylpyrazole solvate
;
_journal_issue 7
_journal_name_full 'Acta Crystallographica Section E'
_journal_page_first m979
_journal_page_last m981
_journal_paper_doi 10.1107/S1600536804014126
_journal_volume 60
_journal_year 2004
_chemical_formula_iupac '[Li (C15 H22 B N6) (C5 H8 N2)], C5 H8 N2'
_chemical_formula_moiety 'C20 H30 B Li N8, C5 H8 N2'
_chemical_formula_sum 'C25 H38 B Li N10'
_chemical_formula_weight 496.40
_space_group_IT_number 2
_symmetry_cell_setting triclinic
_symmetry_space_group_name_Hall '-P 1'
_symmetry_space_group_name_H-M 'P -1'
_atom_sites_solution_hydrogens geom
_atom_sites_solution_primary direct
_atom_sites_solution_secondary difmap
_cell_angle_alpha 90.228(11)
_cell_angle_beta 102.521(10)
_cell_angle_gamma 81.179(11)
_cell_formula_units_Z 2
_cell_length_a 10.5773(13)
_cell_length_b 17.629(3)
_cell_length_c 8.0759(9)
_cell_measurement_reflns_used 22
_cell_measurement_temperature 298(2)
_cell_measurement_theta_max 37.060
_cell_measurement_theta_min 20.790
_cell_volume 1452.0(4)
_computing_cell_refinement
;
MSC/AFC Diffractometer Control Software
;
_computing_data_collection
;
MSC/AFC Diffractometer Control Software
(Molecular Structure Corporation, 1993)
;
_computing_data_reduction
;
TEXSAN (Molecular Structure Corporation, 1999)
;
_computing_molecular_graphics SHELXTL-NT
_computing_publication_material SHELXTL-NT
_computing_structure_refinement SHELXTL-NT
_computing_structure_solution 'SHELXTL-NT (Bruker, 1998)'
_diffrn_ambient_temperature 298(2)
_diffrn_measured_fraction_theta_full 1.000
_diffrn_measured_fraction_theta_max 1.000
_diffrn_measurement_device_type 'Rigaku AFC-7S'
_diffrn_measurement_method \w-2\q
_diffrn_radiation_monochromator graphite
_diffrn_radiation_source 'Normal-focus sealed tube'
_diffrn_radiation_type MoK\a
_diffrn_radiation_wavelength 0.71073
_diffrn_reflns_av_R_equivalents 0.0183
_diffrn_reflns_av_sigmaI/netI 0.0268
_diffrn_reflns_limit_h_max 12
_diffrn_reflns_limit_h_min 0
_diffrn_reflns_limit_k_max 20
_diffrn_reflns_limit_k_min -20
_diffrn_reflns_limit_l_max 9
_diffrn_reflns_limit_l_min -9
_diffrn_reflns_number 5421
_diffrn_reflns_theta_full 25.00
_diffrn_reflns_theta_max 25.00
_diffrn_reflns_theta_min 2.00
_diffrn_standards_decay_% 0
_diffrn_standards_interval_count 150
_diffrn_standards_number 3
_exptl_absorpt_coefficient_mu 0.071
_exptl_absorpt_correction_T_max 0.9887
_exptl_absorpt_correction_T_min 0.9335
_exptl_absorpt_correction_type psi-scan
_exptl_absorpt_process_details '(North et al., 1968)'
_exptl_crystal_colour colorless
_exptl_crystal_density_diffrn 1.135
_exptl_crystal_density_method 'not measured'
_exptl_crystal_description Prism
_exptl_crystal_F_000 532
_exptl_crystal_size_max 0.60
_exptl_crystal_size_mid 0.40
_exptl_crystal_size_min 0.20
_refine_diff_density_max 0.317
_refine_diff_density_min -0.199
_refine_ls_extinction_coef 0.010(3)
_refine_ls_extinction_expression Fc^*^=kFc[1+0.001xFc^2^\l^3^/sin(2\q)]^-1/4^
_refine_ls_extinction_method SHELXL97
_refine_ls_goodness_of_fit_ref 1.039
_refine_ls_hydrogen_treatment constr
_refine_ls_matrix_type full
_refine_ls_number_parameters 335
_refine_ls_number_reflns 5115
_refine_ls_number_restraints 0
_refine_ls_restrained_S_all 1.039
_refine_ls_R_factor_all 0.0994
_refine_ls_R_factor_gt 0.0640
_refine_ls_shift/su_max 0.000
_refine_ls_shift/su_mean 0.000
_refine_ls_structure_factor_coef Fsqd
_refine_ls_weighting_details 'calc w = 1/[\s^2^(Fo^2^)+(0.1072P)^2^+0.8283P] where P = (Fo^2^+2Fc^2^)/3'
_refine_ls_weighting_scheme calc
_refine_ls_wR_factor_gt 0.1763
_refine_ls_wR_factor_ref 0.2133
_reflns_number_gt 3500
_reflns_number_total 5115
_reflns_threshold_expression I>2\s(I)
_cod_data_source_file ac6105.cif
_cod_data_source_block I
_cod_depositor_comments
;
The following automatic conversions were performed:
'_symmetry_cell_setting' value 'Triclinic' changed to 'triclinic'
according to '/home/saulius/struct/CIF-dictionaries/cif_core.dic'
dictionary named 'cif_core.dic' version 2.4.1 from 2010-06-29.

Automatic conversion script
Id: cif_fix_enum 1527 2010-12-29 10:47:43Z saulius 

The following automatic conversions were performed:

'_symmetry_cell_setting' value 'Triclinic' changed to 'triclinic'
according to /home/saulius/struct/CIF-dictionaries/cif_core.dic
dictionary named 'cif_core.dic' version 2.4.1 from 2010-06-29.

Automatic conversion script
Id: cif_fix_values 1715 2011-07-08 13:25:40Z adriana 
;
_cod_original_cell_volume 1452.0(3)
_cod_database_code 2203845
_cod_database_fobs_code 2203845

loop_
_symmetry_equiv_pos_as_xyz
'x, y, z'
'-x, -y, -z'

loop_
_atom_site_label
_atom_site_fract_x
_atom_site_fract_y
_atom_site_fract_z
_atom_site_U_iso_or_equiv
_atom_site_adp_type
_atom_site_calc_flag
_atom_site_refinement_flags
_atom_site_occupancy
_atom_site_type_symbol
Li1 0.1848(5) 0.3299(3) 0.4734(6) 0.0497(11) Uani d . 1 Li
B1 0.1163(4) 0.17631(19) 0.5232(4) 0.0517(8) Uani d . 1 B
H1 0.0886 0.1207 0.5347 0.062 Uiso d R 1 H
N6 0.1393(2) 0.21522(14) 0.6979(3) 0.0500(6) Uani d . 1 N
N4 0.0031(2) 0.22335(14) 0.3957(3) 0.0512(6) Uani d . 1 N
N3 0.0123(2) 0.29597(14) 0.3430(3) 0.0500(6) Uani d . 1 N
N5 0.1710(2) 0.28786(14) 0.7083(3) 0.0508(6) Uani d . 1 N
N7 0.2700(2) 0.42852(14) 0.5033(3) 0.0530(6) Uani d . 1 N
N8 0.3896(2) 0.42013(15) 0.6137(3) 0.0559(7) Uani d . 1 N
H8 0.4401 0.3684 0.6496 0.067 Uiso d R 1 H
N10 0.4790(3) 0.22340(17) 0.7928(4) 0.0666(8) Uani d . 1 N
H10 0.3960 0.2410 0.7915 0.080 Uiso d R 1 H
N9 0.5481(3) 0.27510(16) 0.7437(4) 0.0670(8) Uani d . 1 N
N2 0.2428(2) 0.16728(14) 0.4536(3) 0.0513(6) Uani d . 1 N
N1 0.2949(2) 0.23082(14) 0.4197(3) 0.0515(6) Uani d . 1 N
C23 0.5506(3) 0.15489(19) 0.8362(4) 0.0600(8) Uani d . 1 C
C21 0.6676(3) 0.23667(19) 0.7598(4) 0.0582(8) Uani d . 1 C
C6 -0.0947(3) 0.31854(18) 0.2223(4) 0.0514(7) Uani d . 1 C
C18 0.4229(3) 0.48734(19) 0.6681(4) 0.0549(8) Uani d . 1 C
C11 0.1798(3) 0.30738(19) 0.8701(4) 0.0547(8) Uani d . 1 C
C13 0.1292(3) 0.1898(2) 0.8513(4) 0.0605(8) Uani d . 1 C
C17 0.3228(3) 0.54233(18) 0.5904(4) 0.0593(8) Uani d . 1 C
H17A 0.3176 0.5951 0.6022 0.071 Uiso calc R 1 H
C16 0.2302(3) 0.50401(16) 0.4901(4) 0.0510(7) Uani d . 1 C
C12 0.1543(3) 0.2474(2) 0.9626(4) 0.0663(9) Uani d . 1 C
H12A 0.1543 0.2464 1.0777 0.080 Uiso calc R 1 H
C22 0.6732(3) 0.16213(19) 0.8161(4) 0.0660(9) Uani d . 1 C
H22A 0.7465 0.1241 0.8364 0.079 Uiso calc R 1 H
C14 0.2150(4) 0.3831(2) 0.9281(5) 0.0746(10) Uani d . 1 C
H14C 0.2264 0.4121 0.8335 0.112 Uiso calc R 1 H
H14B 0.2952 0.3754 1.0131 0.112 Uiso calc R 1 H
H14A 0.1462 0.4108 0.9752 0.112 Uiso calc R 1 H
C8 -0.1103(3) 0.2022(2) 0.3072(4) 0.0610(8) Uani d . 1 C
C7 -0.1738(3) 0.2618(2) 0.1975(4) 0.0662(9) Uani d . 1 C
H7A -0.2541 0.2639 0.1214 0.079 Uiso calc R 1 H
C20 0.5497(4) 0.4925(3) 0.7894(4) 0.0789(11) Uani d . 1 C
H20C 0.5974 0.4418 0.8189 0.118 Uiso calc R 1 H
H20B 0.5324 0.5173 0.8900 0.118 Uiso calc R 1 H
H20A 0.6007 0.5218 0.7371 0.118 Uiso calc R 1 H
C19 0.1049(3) 0.5375(2) 0.3733(5) 0.0728(10) Uani d . 1 C
H19C 0.0611 0.4968 0.3209 0.109 Uiso calc R 1 H
H19B 0.1231 0.5690 0.2874 0.109 Uiso calc R 1 H
H19A 0.0498 0.5681 0.4364 0.109 Uiso calc R 1 H
C9 -0.1145(3) 0.3935(2) 0.1300(4) 0.0697(9) Uani d . 1 C
H9C -0.0429 0.4205 0.1751 0.105 Uiso calc R 1 H
H9B -0.1952 0.4235 0.1435 0.105 Uiso calc R 1 H
H9A -0.1182 0.3851 0.0116 0.105 Uiso calc R 1 H
C24 0.7736(4) 0.2757(2) 0.7175(5) 0.0806(11) Uani d . 1 C
H24C 0.7385 0.3280 0.6821 0.121 Uiso calc R 1 H
H24B 0.8064 0.2494 0.6274 0.121 Uiso calc R 1 H
H24A 0.8436 0.2746 0.8160 0.121 Uiso calc R 1 H
C10 -0.1502(4) 0.1258(2) 0.3343(6) 0.0977(14) Uani d . 1 C
H10C -0.0843 0.0964 0.4206 0.147 Uiso calc R 1 H
H10B -0.1596 0.0985 0.2303 0.147 Uiso calc R 1 H
H10A -0.2322 0.1336 0.3695 0.147 Uiso calc R 1 H
C25 0.4932(5) 0.0896(3) 0.8882(6) 0.0973(13) Uani d . 1 C
H25C 0.4024 0.1062 0.8882 0.146 Uiso calc R 1 H
H25B 0.5394 0.0714 1.0002 0.146 Uiso calc R 1 H
H25A 0.5006 0.0488 0.8100 0.146 Uiso calc R 1 H
C15 0.0945(5) 0.1127(2) 0.8832(6) 0.0962(14) Uani d . 1 C
H15C 0.0831 0.0851 0.7797 0.144 Uiso calc R 1 H
H15B 0.0145 0.1194 0.9231 0.144 Uiso calc R 1 H
H15A 0.1637 0.0844 0.9672 0.144 Uiso calc R 1 H
C4 0.4780(4) 0.2596(2) 0.3018(5) 0.0773(11) Uani d . 1 C
H4C 0.4426 0.3113 0.3231 0.116 Uiso calc R 1 H
H4B 0.4754 0.2547 0.1827 0.116 Uiso calc R 1 H
H4A 0.5671 0.2478 0.3645 0.116 Uiso calc R 1 H
C1 0.3987(3) 0.20547(19) 0.3562(4) 0.0564(8) Uani d . 1 C
C2 0.4144(4) 0.1265(2) 0.3483(5) 0.0727(10) Uani d . 1 C
H2A 0.4799 0.0951 0.3088 0.087 Uiso calc R 1 H
C3 0.3146(4) 0.10308(19) 0.4104(4) 0.0656(9) Uani d . 1 C
C5 0.2818(5) 0.0246(2) 0.4294(7) 0.1003(14) Uani d . 1 C
H5C 0.2058 0.0281 0.4774 0.150 Uiso calc R 1 H
H5B 0.3545 -0.0067 0.5028 0.150 Uiso calc R 1 H
H5A 0.2642 0.0020 0.3201 0.150 Uiso calc R 1 H

loop_
_atom_site_aniso_label
_atom_site_aniso_U_11
_atom_site_aniso_U_22
_atom_site_aniso_U_33
_atom_site_aniso_U_12
_atom_site_aniso_U_13
_atom_site_aniso_U_23
Li1 0.050(3) 0.044(3) 0.057(3) -0.010(2) 0.014(2) -0.003(2)
B1 0.059(2) 0.0424(18) 0.057(2) -0.0147(15) 0.0137(16) -0.0044(15)
N6 0.0513(14) 0.0546(15) 0.0464(13) -0.0121(11) 0.0133(11) 0.0024(11)
N4 0.0506(14) 0.0553(15) 0.0499(14) -0.0159(11) 0.0107(11) -0.0070(11)
N3 0.0477(14) 0.0566(15) 0.0465(13) -0.0111(11) 0.0097(11) -0.0044(11)
N5 0.0533(14) 0.0575(15) 0.0433(13) -0.0140(12) 0.0107(11) -0.0062(11)
N7 0.0470(14) 0.0518(15) 0.0608(15) -0.0110(11) 0.0110(12) 0.0036(12)
N8 0.0513(15) 0.0558(15) 0.0614(16) -0.0098(12) 0.0127(12) 0.0043(12)
N10 0.0522(16) 0.0715(19) 0.0745(19) -0.0050(14) 0.0137(14) 0.0049(15)
N9 0.0573(17) 0.0618(17) 0.0756(19) -0.0044(14) 0.0043(14) 0.0105(14)
N2 0.0548(14) 0.0472(14) 0.0513(14) -0.0053(11) 0.0124(11) -0.0052(11)
N1 0.0494(14) 0.0551(15) 0.0511(14) -0.0089(11) 0.0128(11) -0.0036(11)
C23 0.065(2) 0.062(2) 0.0510(18) -0.0101(16) 0.0085(15) 0.0012(15)
C21 0.0566(19) 0.066(2) 0.0479(17) -0.0098(16) 0.0017(14) -0.0018(14)
C6 0.0455(16) 0.0665(19) 0.0421(15) -0.0083(14) 0.0102(13) -0.0052(13)
C18 0.0588(19) 0.066(2) 0.0487(17) -0.0210(16) 0.0229(14) -0.0062(14)
C11 0.0430(16) 0.072(2) 0.0461(16) -0.0010(14) 0.0082(13) -0.0060(14)
C13 0.0583(19) 0.072(2) 0.0533(18) -0.0108(16) 0.0160(15) 0.0109(16)
C17 0.068(2) 0.0493(18) 0.067(2) -0.0140(16) 0.0271(17) -0.0063(15)
C16 0.0533(17) 0.0464(17) 0.0595(18) -0.0072(13) 0.0259(14) 0.0031(13)
C12 0.065(2) 0.090(3) 0.0420(17) -0.0058(18) 0.0122(15) 0.0055(17)
C22 0.061(2) 0.061(2) 0.070(2) 0.0023(16) 0.0085(17) -0.0027(16)
C14 0.076(2) 0.084(3) 0.062(2) -0.015(2) 0.0096(18) -0.0231(18)
C8 0.0571(19) 0.072(2) 0.0599(19) -0.0270(17) 0.0130(15) -0.0154(16)
C7 0.0509(18) 0.092(3) 0.0541(19) -0.0201(18) 0.0024(15) -0.0076(18)
C20 0.068(2) 0.119(3) 0.058(2) -0.035(2) 0.0160(17) -0.016(2)
C19 0.061(2) 0.072(2) 0.085(3) -0.0071(17) 0.0153(18) 0.0156(19)
C9 0.060(2) 0.084(3) 0.060(2) -0.0054(18) 0.0060(16) 0.0037(17)
C24 0.069(2) 0.089(3) 0.087(3) -0.024(2) 0.016(2) -0.001(2)
C10 0.089(3) 0.096(3) 0.111(3) -0.053(3) 0.002(3) -0.007(3)
C25 0.110(3) 0.091(3) 0.100(3) -0.030(3) 0.032(3) 0.008(2)
C15 0.116(4) 0.093(3) 0.089(3) -0.032(3) 0.031(3) 0.029(2)
C4 0.060(2) 0.110(3) 0.066(2) -0.012(2) 0.0218(17) 0.002(2)
C1 0.0508(18) 0.071(2) 0.0462(16) -0.0024(15) 0.0121(14) -0.0033(14)
C2 0.068(2) 0.080(3) 0.067(2) 0.0097(19) 0.0222(18) -0.0106(18)
C3 0.075(2) 0.0553(19) 0.062(2) 0.0036(17) 0.0150(17) -0.0101(15)
C5 0.124(4) 0.053(2) 0.125(4) 0.000(2) 0.040(3) -0.018(2)

loop_
_atom_type_symbol
_atom_type_description
_atom_type_scat_dispersion_real
_atom_type_scat_dispersion_imag
_atom_type_scat_source
C C 0.0033 0.0016 'International Tables Vol C Tables 4.2.6.8 and 6.1.1.4'
H H 0.0000 0.0000 'International Tables Vol C Tables 4.2.6.8 and 6.1.1.4'
N N 0.0061 0.0033 'International Tables Vol C Tables 4.2.6.8 and 6.1.1.4'
B B 0.0013 0.0007 'International Tables Vol C Tables 4.2.6.8 and 6.1.1.4'
Li Li -0.0003 0.0001 'International Tables Vol C Tables 4.2.6.8 and 6.1.1.4'

loop_
_geom_angle_atom_site_label_1
_geom_angle_atom_site_label_2
_geom_angle_atom_site_label_3
_geom_angle
_geom_angle_publ_flag
N1 Li1 N7 118.1(2) y
N1 Li1 N3 92.1(2) y
N7 Li1 N3 138.3(3) y
N1 Li1 N5 93.7(2) y
N7 Li1 N5 110.1(2) y
N3 Li1 N5 94.7(2) y
N4 B1 N2 109.8(2) ?
N4 B1 N6 110.9(2) ?
N2 B1 N6 109.9(2) ?
N4 B1 H1 106.2 ?
N2 B1 H1 109.2 ?
N6 B1 H1 110.7 ?
C13 N6 N5 110.3(2) ?
C13 N6 B1 130.2(3) ?
N5 N6 B1 119.5(2) ?
C8 N4 N3 109.5(2) ?
C8 N4 B1 129.5(3) ?
N3 N4 B1 120.8(2) ?
C6 N3 N4 106.5(2) ?
C6 N3 Li1 142.9(2) ?
N4 N3 Li1 110.6(2) ?
C11 N5 N6 106.3(2) ?
C11 N5 Li1 142.1(3) ?
N6 N5 Li1 111.6(2) ?
C16 N7 N8 104.3(2) ?
C16 N7 Li1 137.4(2) ?
N8 N7 Li1 114.4(2) ?
C18 N8 N7 112.3(3) ?
C18 N8 H8 126.6 ?
N7 N8 H8 121.1 ?
C23 N10 N9 113.1(3) ?
C23 N10 H10 131.6 ?
N9 N10 H10 115.4 ?
C21 N9 N10 104.2(3) ?
C3 N2 N1 109.9(3) ?
C3 N2 B1 129.6(3) ?
N1 N2 B1 120.5(2) ?
C1 N1 N2 106.7(2) ?
C1 N1 Li1 141.9(3) ?
N2 N1 Li1 111.3(2) ?
N10 C23 C22 105.1(3) ?
N10 C23 C25 121.8(3) ?
C22 C23 C25 133.1(3) ?
N9 C21 C22 110.6(3) ?
N9 C21 C24 119.8(3) ?
C22 C21 C24 129.6(3) ?
N3 C6 C7 110.2(3) ?
N3 C6 C9 121.3(3) ?
C7 C6 C9 128.5(3) ?
N8 C18 C17 106.3(3) ?
N8 C18 C20 121.9(3) ?
C17 C18 C20 131.8(3) ?
N5 C11 C12 109.6(3) ?
N5 C11 C14 120.9(3) ?
C12 C11 C14 129.5(3) ?
N6 C13 C12 107.0(3) ?
N6 C13 C15 123.8(3) ?
C12 C13 C15 129.1(3) ?
C18 C17 C16 106.5(3) ?
C18 C17 H17A 126.8 ?
C16 C17 H17A 126.8 ?
N7 C16 C17 110.6(3) ?
N7 C16 C19 121.1(3) ?
C17 C16 C19 128.2(3) ?
C13 C12 C11 106.7(3) ?
C13 C12 H12A 126.6 ?
C11 C12 H12A 126.6 ?
C23 C22 C21 107.0(3) ?
C23 C22 H22A 126.5 ?
C21 C22 H22A 126.5 ?
C11 C14 H14C 109.5 ?
C11 C14 H14B 109.5 ?
H14C C14 H14B 109.5 ?
C11 C14 H14A 109.5 ?
H14C C14 H14A 109.5 ?
H14B C14 H14A 109.5 ?
N4 C8 C7 107.4(3) ?
N4 C8 C10 122.9(3) ?
C7 C8 C10 129.6(3) ?
C8 C7 C6 106.4(3) ?
C8 C7 H7A 126.8 ?
C6 C7 H7A 126.8 ?
C18 C20 H20C 109.5 ?
C18 C20 H20B 109.5 ?
H20C C20 H20B 109.5 ?
C18 C20 H20A 109.5 ?
H20C C20 H20A 109.5 ?
H20B C20 H20A 109.5 ?
C16 C19 H19C 109.5 ?
C16 C19 H19B 109.5 ?
H19C C19 H19B 109.5 ?
C16 C19 H19A 109.5 ?
H19C C19 H19A 109.5 ?
H19B C19 H19A 109.5 ?
C6 C9 H9C 109.5 ?
C6 C9 H9B 109.5 ?
H9C C9 H9B 109.5 ?
C6 C9 H9A 109.5 ?
H9C C9 H9A 109.5 ?
H9B C9 H9A 109.5 ?
C21 C24 H24C 109.5 ?
C21 C24 H24B 109.5 ?
H24C C24 H24B 109.5 ?
C21 C24 H24A 109.5 ?
H24C C24 H24A 109.5 ?
H24B C24 H24A 109.5 ?
C8 C10 H10C 109.5 ?
C8 C10 H10B 109.5 ?
H10C C10 H10B 109.5 ?
C8 C10 H10A 109.5 ?
H10C C10 H10A 109.5 ?
H10B C10 H10A 109.5 ?
C23 C25 H25C 109.5 ?
C23 C25 H25B 109.5 ?
H25C C25 H25B 109.5 ?
C23 C25 H25A 109.5 ?
H25C C25 H25A 109.5 ?
H25B C25 H25A 109.5 ?
C13 C15 H15C 109.5 ?
C13 C15 H15B 109.5 ?
H15C C15 H15B 109.5 ?
C13 C15 H15A 109.5 ?
H15C C15 H15A 109.5 ?
H15B C15 H15A 109.5 ?
C1 C4 H4C 109.5 ?
C1 C4 H4B 109.5 ?
H4C C4 H4B 109.5 ?
C1 C4 H4A 109.5 ?
H4C C4 H4A 109.5 ?
H4B C4 H4A 109.5 ?
N1 C1 C2 109.9(3) ?
N1 C1 C4 121.2(3) ?
C2 C1 C4 128.9(3) ?
C3 C2 C1 106.9(3) ?
C3 C2 H2A 126.6 ?
C1 C2 H2A 126.6 ?
N2 C3 C2 106.7(3) ?
N2 C3 C5 122.9(3) ?
C2 C3 C5 130.5(3) ?
C3 C5 H5C 109.5 ?
C3 C5 H5B 109.5 ?
H5C C5 H5B 109.5 ?
C3 C5 H5A 109.5 ?
H5C C5 H5A 109.5 ?
H5B C5 H5A 109.5 ?

loop_
_geom_bond_atom_site_label_1
_geom_bond_atom_site_label_2
_geom_bond_distance
_geom_bond_publ_flag
Li1 N1 2.045(5) y
Li1 N7 2.068(5) y
Li1 N3 2.072(5) y
Li1 N5 2.081(5) y
B1 N4 1.533(4) ?
B1 N2 1.546(4) ?
B1 N6 1.554(4) ?
B1 H1 1.0760 ?
N6 C13 1.350(4) ?
N6 N5 1.370(3) ?
N4 C8 1.361(4) ?
N4 N3 1.375(3) ?
N3 C6 1.332(4) ?
N5 C11 1.338(4) ?
N7 C16 1.330(4) ?
N7 N8 1.368(3) ?
N8 C18 1.333(4) ?
N8 H8 0.9927 ?
N10 C23 1.328(4) ?
N10 N9 1.363(4) ?
N10 H10 0.8826 ?
N9 C21 1.319(4) ?
N2 C3 1.352(4) ?
N2 N1 1.375(3) ?
N1 C1 1.326(4) ?
C23 C22 1.366(5) ?
C23 C25 1.483(5) ?
C21 C22 1.381(5) ?
C21 C24 1.501(5) ?
C6 C7 1.386(4) ?
C6 C9 1.484(5) ?
C18 C17 1.362(5) ?
C18 C20 1.495(5) ?
C11 C12 1.389(5) ?
C11 C14 1.488(5) ?
C13 C12 1.371(5) ?
C13 C15 1.498(5) ?
C17 C16 1.388(4) ?
C17 H17A 0.9300 ?
C16 C19 1.488(4) ?
C12 H12A 0.9300 ?
C22 H22A 0.9300 ?
C14 H14C 0.9600 ?
C14 H14B 0.9600 ?
C14 H14A 0.9600 ?
C8 C7 1.369(5) ?
C8 C10 1.502(5) ?
C7 H7A 0.9300 ?
C20 H20C 0.9600 ?
C20 H20B 0.9600 ?
C20 H20A 0.9600 ?
C19 H19C 0.9600 ?
C19 H19B 0.9600 ?
C19 H19A 0.9600 ?
C9 H9C 0.9600 ?
C9 H9B 0.9600 ?
C9 H9A 0.9600 ?
C24 H24C 0.9600 ?
C24 H24B 0.9600 ?
C24 H24A 0.9600 ?
C10 H10C 0.9600 ?
C10 H10B 0.9600 ?
C10 H10A 0.9600 ?
C25 H25C 0.9600 ?
C25 H25B 0.9600 ?
C25 H25A 0.9600 ?
C15 H15C 0.9600 ?
C15 H15B 0.9600 ?
C15 H15A 0.9600 ?
C4 C1 1.489(5) ?
C4 H4C 0.9600 ?
C4 H4B 0.9600 ?
C4 H4A 0.9600 ?
C1 C2 1.379(5) ?
C2 C3 1.379(5) ?
C2 H2A 0.9300 ?
C3 C5 1.493(5) ?
C5 H5C 0.9600 ?
C5 H5B 0.9600 ?
C5 H5A 0.9600 ?
